data_4127615
loop_
_publ_author_name
'Gao, Qingqing'
'Xiong, Ling-Hong'
'Han, Ting'
'Qiu, Zijie'
'He, Xuewen'
'Sung, Herman H. Y.'
'Kwok, Ryan T. K.'
'Williams, Ian D.'
'Lam, Jacky W. Y.'
'Tang, Ben Zhong'

_publ_section_title
;
 Three-Component Regio- and Stereoselective Polymerizations toward
 Functional Chalcogen-Rich Polymers with AIE-Activities.
;
_journal_issue 37
_journal_name_full 'Journal of the American Chemical Society'
_journal_page_first 14712
_journal_page_last 14719
_journal_paper_doi 10.1021/jacs.9b06493
_journal_volume 141
_journal_year 2019
_chemical_formula_moiety 'C20 H16 O2 S Se'
_chemical_formula_sum 'C20 H16 O2 S Se'
_chemical_formula_weight 399.35
_space_group_crystal_system monoclinic
_space_group_IT_number 14
_space_group_name_Hall '-P 2ybc'
_space_group_name_H-M_alt 'P 1 21/c 1'
_symmetry_space_group_name_Hall '-P 2ybc'
_symmetry_space_group_name_H-M 'P 1 21/c 1'
_atom_sites_solution_hydrogens geom
_atom_sites_solution_primary dual
_audit_creation_date 2018-05-11
_audit_creation_method
;
Olex2 1.2
(compiled 2017.08.10 svn.r3458 for OlexSys, GUI svn.r5381)
;
_cell_angle_alpha 90
_cell_angle_beta 96.278(2)
_cell_angle_gamma 90
_cell_formula_units_Z 4
_cell_length_a 15.9736(3)
_cell_length_b 5.31980(10)
_cell_length_c 20.0252(4)
_cell_measurement_reflns_used 2686
_cell_measurement_temperature 100.01(10)
_cell_measurement_theta_max 74.6320
_cell_measurement_theta_min 4.4450
_cell_volume 1691.46(6)
_computing_cell_refinement 'CrysAlisPro 1.171.38.46 (Rigaku OD, 2015)'
_computing_data_collection 'CrysAlisPro 1.171.38.46 (Rigaku OD, 2015)'
_computing_data_reduction 'CrysAlisPro 1.171.38.46 (Rigaku OD, 2015)'
_computing_molecular_graphics 'Olex2 (Dolomanov et al., 2009)'
_computing_publication_material 'Olex2 (Dolomanov et al., 2009)'
_computing_structure_refinement 'ShelXL (Sheldrick, 2015)'
_computing_structure_solution 'ShelXT (Sheldrick, 2015)'
_diffrn_ambient_environment N~2~
_diffrn_ambient_temperature 100.01(10)
_diffrn_detector 'CCD plate'
_diffrn_detector_area_resol_mean 10.3577
_diffrn_detector_type Atlas
_diffrn_measured_fraction_theta_full 0.983
_diffrn_measured_fraction_theta_max 0.983
_diffrn_measurement_details
;
List of Runs (angles in degrees, time in seconds):

  # Type    Start    End  Width  t~exp~   \w     \q     \k     \f   Frames
--------------------------------------------------------------------------
  1  \w    100.00 165.00   1.00    3.00    --  110.57 111.00-150.00   65
  2  \w    -70.00  31.00   1.00    1.00    --  -40.20  57.00 -30.00  101
  3  \w    -95.00  -2.00   1.00    1.00    --  -40.20 125.00   0.00   93
  4  \w     94.00 175.00   1.00    3.00    --  110.57  77.00 -90.00   81
  5  \w     91.00 157.00   1.00    3.00    --  110.57  45.00   0.00   66
  6  \w     61.00 100.00   1.00    3.00    --  110.57 -94.00 120.00   39
  7  \w     40.00 138.00   1.00    3.00    --  110.57 -45.00 120.00   98
  8  \w     76.00 108.00   1.00    3.00    --  110.57 -94.00-180.00   32
;
_diffrn_measurement_device 'kappa diffractometer'
_diffrn_measurement_device_type 'SuperNova, Dual, Cu at zero, Atlas'
_diffrn_measurement_method '\w scans'
_diffrn_orient_matrix_type 'CrysAlisPro convention (1999,Acta A55,543-557)'
_diffrn_orient_matrix_UB_11 -0.0212890000
_diffrn_orient_matrix_UB_12 0.2778000000
_diffrn_orient_matrix_UB_13 0.0118935000
_diffrn_orient_matrix_UB_21 -0.0088021000
_diffrn_orient_matrix_UB_22 -0.0586805000
_diffrn_orient_matrix_UB_23 0.0743378000
_diffrn_orient_matrix_UB_31 0.0941020000
_diffrn_orient_matrix_UB_32 0.0573467000
_diffrn_orient_matrix_UB_33 0.0183711000
_diffrn_radiation_monochromator mirror
_diffrn_radiation_probe x-ray
_diffrn_radiation_type CuK\a
_diffrn_radiation_wavelength 1.54184
_diffrn_reflns_av_R_equivalents 0.0158
_diffrn_reflns_av_unetI/netI 0.0253
_diffrn_reflns_Laue_measured_fraction_full 0.983
_diffrn_reflns_Laue_measured_fraction_max 0.983
_diffrn_reflns_limit_h_max 19
_diffrn_reflns_limit_h_min -12
_diffrn_reflns_limit_k_max 4
_diffrn_reflns_limit_k_min -6
_diffrn_reflns_limit_l_max 23
_diffrn_reflns_limit_l_min -22
_diffrn_reflns_number 4902
_diffrn_reflns_point_group_measured_fraction_full 0.983
_diffrn_reflns_point_group_measured_fraction_max 0.983
_diffrn_reflns_theta_full 66.500
_diffrn_reflns_theta_max 67.416
_diffrn_reflns_theta_min 4.443
_diffrn_source 'micro-focus sealed X-ray tube'
_diffrn_source_current 0.80
_diffrn_source_power 0.040
_diffrn_source_target Cu
_diffrn_source_type 'SuperNova (Cu) X-ray Source'
_diffrn_source_voltage 50
_exptl_absorpt_coefficient_mu 4.230
_exptl_absorpt_correction_T_max 1.00000
_exptl_absorpt_correction_T_min 0.95060
_exptl_absorpt_correction_type multi-scan
_exptl_absorpt_process_details
;
CrysAlisPro 1.171.38.46 (Rigaku Oxford Diffraction, 2015)
Empirical absorption correction using spherical harmonics,
 implemented in SCALE3 ABSPACK scaling algorithm.
;
_exptl_crystal_colour colourless
_exptl_crystal_colour_primary colourless
_exptl_crystal_density_diffrn 1.568
_exptl_crystal_description block
_exptl_crystal_F_000 808
_exptl_crystal_size_max 0.05
_exptl_crystal_size_mid 0.05
_exptl_crystal_size_min 0.04
_refine_diff_density_max 0.618
_refine_diff_density_min -0.589
_refine_diff_density_rms 0.054
_refine_ls_extinction_method none
_refine_ls_goodness_of_fit_ref 1.029
_refine_ls_hydrogen_treatment constr
_refine_ls_matrix_type full
_refine_ls_number_parameters 307
_refine_ls_number_reflns 2989
_refine_ls_number_restraints 144
_refine_ls_restrained_S_all 1.014
_refine_ls_R_factor_all 0.0303
_refine_ls_R_factor_gt 0.0259
_refine_ls_shift/su_max 0.002
_refine_ls_shift/su_mean 0.000
_refine_ls_structure_factor_coef Fsqd
_refine_ls_weighting_details 'w=1/[\s^2^(Fo^2^)+(0.0255P)^2^+1.1448P] where P=(Fo^2^+2Fc^2^)/3'
_refine_ls_weighting_scheme calc
_refine_ls_wR_factor_gt 0.0593
_refine_ls_wR_factor_ref 0.0613
_reflns_Friedel_coverage 0.000
_reflns_number_gt 2668
_reflns_number_total 2989
_reflns_threshold_expression 'I > 2\s(I)'
_cod_data_source_file ja9b06493_si_002.cif
_cod_data_source_block gao2cult
_cod_database_code 4127615
_shelx_shelxl_version_number 2014/7
_shelx_space_group_comment
;
The symmetry employed for this shelxl refinement is uniquely defined
by the following loop, which should always be used as a source of
symmetry information in preference to the above space-group names.
They are only intended as comments.
;
_shelx_estimated_absorpt_t_max 0.849
_shelx_estimated_absorpt_t_min 0.816
_reflns_odcompleteness_completeness 98.87
_reflns_odcompleteness_iscentric 1
_reflns_odcompleteness_theta 68.13
_olex2_refinement_description
;
1. Fixed Uiso
 At 1.2 times of:
  All C(H) groups, All C(H,H) groups
2. Restrained distances
 C12-C11 \\sim C13-C12 \\sim C14-C13 \\sim C15-C14 \\sim C16-C15 \\sim C16-C11
 with sigma of 0.02
 C12A-C11A \\sim C13A-C12A \\sim C14A-C13A \\sim C15A-C14A \\sim C16A-C15A
\\sim C16A-C11A
 with sigma of 0.02
3. Restrained planarity
 C11, C12, C13, C14, C15, C16
 with sigma of 0.02
 C11A, C12A, C13A, C14A, C15A, C16A
 with sigma of 0.02
4. Uiso/Uaniso restraints and constraints
Uanis(C33) \\sim Ueq, Uanis(C33A) \\sim Ueq, Uanis(C35A) \\sim Ueq, Uanis(C35)
\\sim Ueq: with sigma of 0.01 and sigma for terminal atoms of 0.005
Uanis(C16A) \\sim Ueq, Uanis(C16) \\sim Ueq: with sigma of 0.005 and sigma for
terminal atoms of 0.002
5. Rigid body (RIGU) restrains
 C11, C12, C13, C14, C15, C16
 with sigma for 1-2 distances of 0.001 and sigma for 1-3 distances of 0.001
 C11A, C12A, C13A, C14A, C15A, C16A
 with sigma for 1-2 distances of 0.001 and sigma for 1-3 distances of 0.001
6. Others
 Fixed Sof: C11(0.5) C11A(0.5) C12(0.5) H12(0.5) C12A(0.5) H12A(0.5) C13(0.5)
 H13(0.5) C13A(0.5) H13A(0.5) C14(0.5) H14(0.5) C14A(0.5) H14A(0.5) C15(0.5)
 H15(0.5) C15A(0.5) H15A(0.5) C16(0.5) H16(0.5) C16A(0.5) H16A(0.5) C32(0.5)
 H32(0.5) C32A(0.5) H32A(0.5) C33(0.5) H33(0.5) C33A(0.5) H33A(0.5) H34(0.5)
 H34A(0.5) C35(0.5) H35(0.5) C35A(0.5) H35A(0.5) C36(0.5) H36(0.5) C36A(0.5)
 H36A(0.5)
7.a Aromatic/amide H refined with riding coordinates:
 C1(H1), C12(H12), C12A(H12A), C13(H13), C13A(H13A), C14(H14), C14A(H14A),
 C15(H15), C15A(H15A), C16(H16), C16A(H16A), C22(H22), C23(H23), C24(H24),
 C25(H25), C26(H26), C32(H32), C32A(H32A), C33(H33), C33A(H33A), C34(H34),
 C34(H34A), C35(H35), C35A(H35A), C36(H36), C36A(H36A)
;
_olex2_submission_special_instructions 'No special instructions were received'
_oxdiff_exptl_absorpt_empirical_details
;
Empirical correction (ABSPACK) includes:
- Absorption correction using spherical harmonics
- Frame scaling
;
_oxdiff_exptl_absorpt_empirical_full_max 1.156
_oxdiff_exptl_absorpt_empirical_full_min 0.889

loop_
_space_group_symop_operation_xyz
'x, y, z'
'-x, y+1/2, -z+1/2'
'-x, -y, -z'
'x, -y-1/2, z-1/2'

loop_
_atom_site_label
_atom_site_type_symbol
_atom_site_fract_x
_atom_site_fract_y
_atom_site_fract_z
_atom_site_U_iso_or_equiv
_atom_site_adp_type
_atom_site_occupancy
_atom_site_site_symmetry_order
_atom_site_calc_flag
_atom_site_refinement_flags_posn
_atom_site_refinement_flags_adp
_atom_site_refinement_flags_occupancy
_atom_site_disorder_assembly
_atom_site_disorder_group
Se1 Se 0.88968(2) 0.49013(5) 0.54666(2) 0.02575(8) Uani 1 1 d . . . . .
S1 S 0.67119(3) 0.91812(9) 0.43370(3) 0.02014(12) Uani 1 1 d . . . . .
O1 O 0.71711(9) 1.0127(3) 0.38101(8) 0.0244(3) Uani 1 1 d . . . . .
O2 O 0.63113(10) 1.0925(3) 0.47535(8) 0.0308(4) Uani 1 1 d . . . . .
C1 C 0.73780(12) 0.7318(4) 0.48914(10) 0.0201(4) Uani 1 1 d . . . . .
H1 H 0.7162 0.6747 0.5288 0.024 Uiso 1 1 calc R . . . .
C2 C 0.81607(12) 0.6638(4) 0.48024(10) 0.0189(4) Uani 1 1 d . . . . .
C11 C 0.5913(9) 0.723(2) 0.3986(6) 0.0199(18) Uani 0.5 1 d D U P A 1
C11A C 0.5954(9) 0.695(2) 0.3961(6) 0.0212(19) Uani 0.5 1 d D U P A 2
C12 C 0.5159(5) 0.7198(12) 0.4271(5) 0.0266(14) Uani 0.5 1 d D U P A 1
H12 H 0.5077 0.8232 0.4644 0.032 Uiso 0.5 1 calc R . P A 1
C12A C 0.5242(5) 0.6414(14) 0.4273(5) 0.036(2) Uani 0.5 1 d D U P A 2
H12A H 0.5152 0.7190 0.4686 0.044 Uiso 0.5 1 calc R . P A 2
C13 C 0.4534(4) 0.5610(12) 0.3992(5) 0.0383(15) Uani 0.5 1 d D U P A 1
H13 H 0.4012 0.5551 0.4179 0.046 Uiso 0.5 1 calc R . P A 1
C13A C 0.4665(5) 0.4710(16) 0.3965(5) 0.060(3) Uani 0.5 1 d D U P A 2
H13A H 0.4174 0.4309 0.4171 0.072 Uiso 0.5 1 calc R . P A 2
C14 C 0.4649(5) 0.4111(16) 0.3451(5) 0.0351(17) Uani 0.5 1 d D U P A 1
H14 H 0.4207 0.3035 0.3270 0.042 Uiso 0.5 1 calc R . P A 1
C14A C 0.4796(5) 0.3583(17) 0.3359(4) 0.0379(19) Uani 0.5 1 d D U P A 2
H14A H 0.4391 0.2445 0.3148 0.045 Uiso 0.5 1 calc R . P A 2
C15 C 0.5400(6) 0.415(2) 0.3168(5) 0.030(2) Uani 0.5 1 d D U P A 1
H15 H 0.5474 0.3111 0.2793 0.037 Uiso 0.5 1 calc R . P A 1
C15A C 0.5513(6) 0.413(2) 0.3069(5) 0.0278(19) Uani 0.5 1 d D U P A 2
H15A H 0.5616 0.3314 0.2663 0.033 Uiso 0.5 1 calc R . P A 2
C16 C 0.6054(8) 0.573(3) 0.3441(6) 0.025(2) Uani 0.5 1 d D U P A 1
H16 H 0.6578 0.5774 0.3258 0.030 Uiso 0.5 1 calc R . P A 1
C16A C 0.6080(9) 0.583(3) 0.3357(6) 0.0269(19) Uani 0.5 1 d D U P A 2
H16A H 0.6563 0.6244 0.3143 0.032 Uiso 0.5 1 calc R . P A 2
C21 C 0.86258(12) 0.6979(4) 0.42028(10) 0.0186(4) Uani 1 1 d . . . . .
C22 C 0.85476(12) 0.5132(4) 0.37040(10) 0.0202(4) Uani 1 1 d . . . . .
H22 H 0.8157 0.3796 0.3725 0.024 Uiso 1 1 calc R . . . .
C23 C 0.90432(13) 0.5259(4) 0.31789(11) 0.0247(4) Uani 1 1 d . . . . .
H23 H 0.8988 0.4015 0.2836 0.030 Uiso 1 1 calc R . . . .
C24 C 0.96195(13) 0.7196(4) 0.31517(11) 0.0270(5) Uani 1 1 d . . . . .
H24 H 0.9964 0.7262 0.2794 0.032 Uiso 1 1 calc R . . . .
C25 C 0.96946(13) 0.9033(4) 0.36436(12) 0.0262(5) Uani 1 1 d . . . . .
H25 H 1.0084 1.0370 0.3619 0.031 Uiso 1 1 calc R . . . .
C26 C 0.92006(13) 0.8925(4) 0.41741(11) 0.0223(4) Uani 1 1 d . . . . .
H26 H 0.9256 1.0175 0.4515 0.027 Uiso 1 1 calc R . . . .
C31 C 0.81941(13) 0.4346(4) 0.61728(10) 0.0238(4) Uani 1 1 d . . . . .
C32 C 0.8337(6) 0.5498(15) 0.6795(5) 0.0223(16) Uani 0.5 1 d . . P B 1
H32 H 0.8783 0.6680 0.6871 0.027 Uiso 0.5 1 calc R . P B 1
C32A C 0.8162(5) 0.6227(17) 0.6654(5) 0.0289(18) Uani 0.5 1 d . . P B 2
H32A H 0.8433 0.7801 0.6612 0.035 Uiso 0.5 1 calc R . P B 2
C33 C 0.7850(7) 0.4982(16) 0.7314(5) 0.0237(17) Uani 0.5 1 d . U P B 1
H33 H 0.7949 0.5871 0.7727 0.028 Uiso 0.5 1 calc R . P B 1
C33A C 0.7720(7) 0.5706(19) 0.7193(5) 0.033(2) Uani 0.5 1 d . U P B 2
H33A H 0.7705 0.6917 0.7540 0.040 Uiso 0.5 1 calc R . P B 2
C34 C 0.72787(16) 0.3339(5) 0.72383(11) 0.0333(5) Uani 1 1 d . . . . .
H34 H 0.7004 0.2895 0.7619 0.040 Uiso 0.5 1 calc R . P B 1
H34A H 0.6920 0.3024 0.7577 0.040 Uiso 0.5 1 calc R . P B 2
C35 C 0.7023(5) 0.2134(12) 0.6635(3) 0.0408(15) Uani 0.5 1 d . U P B 1
H35 H 0.6548 0.1050 0.6587 0.049 Uiso 0.5 1 calc R . P B 1
C35A C 0.7417(4) 0.1547(12) 0.6749(3) 0.0364(15) Uani 0.5 1 d . U P B 2
H35A H 0.7199 -0.0100 0.6790 0.044 Uiso 0.5 1 calc R . P B 2
C36 C 0.7494(5) 0.2585(14) 0.6107(3) 0.0381(16) Uani 0.5 1 d . . P B 1
H36 H 0.7357 0.1728 0.5693 0.046 Uiso 0.5 1 calc R . P B 1
C36A C 0.7863(4) 0.2084(13) 0.6203(4) 0.0278(14) Uani 0.5 1 d . . P B 2
H36A H 0.7926 0.0863 0.5866 0.033 Uiso 0.5 1 calc R . P B 2

loop_
_atom_site_aniso_label
_atom_site_aniso_U_11
_atom_site_aniso_U_22
_atom_site_aniso_U_33
_atom_site_aniso_U_23
_atom_site_aniso_U_13
_atom_site_aniso_U_12
Se1 0.02641(13) 0.03557(15) 0.01583(12) 0.00141(9) 0.00489(8) 0.01120(10)
S1 0.0196(2) 0.0202(2) 0.0218(2) 0.00302(19) 0.00770(18) 0.00303(19)
O1 0.0229(7) 0.0242(8) 0.0274(8) 0.0089(6) 0.0084(6) 0.0016(6)
O2 0.0297(8) 0.0299(8) 0.0345(9) -0.0026(7) 0.0111(7) 0.0086(7)
C1 0.0222(9) 0.0220(10) 0.0169(9) 0.0012(8) 0.0063(8) 0.0008(8)
C2 0.0244(9) 0.0161(9) 0.0167(9) -0.0010(8) 0.0040(8) 0.0007(8)
C11 0.021(2) 0.016(3) 0.023(3) 0.006(2) 0.0059(18) 0.0056(19)
C11A 0.019(3) 0.021(4) 0.023(3) 0.006(2) 0.0018(18) 0.003(2)
C12 0.025(2) 0.020(3) 0.038(2) -0.002(2) 0.0139(17) 0.0011(19)
C12A 0.030(3) 0.051(5) 0.030(2) -0.010(3) 0.010(2) -0.014(3)
C13 0.026(2) 0.034(3) 0.057(3) -0.018(2) 0.0188(18) -0.0042(19)
C13A 0.046(3) 0.090(6) 0.050(3) -0.036(4) 0.027(3) -0.041(4)
C14 0.021(2) 0.034(3) 0.052(3) -0.014(2) 0.0109(18) 0.0023(18)
C14A 0.034(3) 0.052(4) 0.029(3) -0.011(3) 0.008(2) -0.012(3)
C15 0.021(2) 0.031(3) 0.040(4) -0.008(3) 0.006(2) 0.0052(19)
C15A 0.028(3) 0.029(3) 0.026(3) 0.003(2) 0.0041(19) 0.001(3)
C16 0.020(2) 0.026(3) 0.030(3) -0.002(3) 0.0063(19) 0.0054(18)
C16A 0.027(3) 0.028(3) 0.027(3) 0.002(2) 0.0056(19) 0.001(2)
C21 0.0183(9) 0.0194(10) 0.0188(9) 0.0015(8) 0.0049(7) 0.0051(8)
C22 0.0225(9) 0.0188(10) 0.0204(10) 0.0008(8) 0.0072(8) 0.0008(8)
C23 0.0282(10) 0.0245(11) 0.0234(10) -0.0006(9) 0.0114(8) 0.0048(9)
C24 0.0244(10) 0.0298(12) 0.0292(11) 0.0074(9) 0.0144(9) 0.0060(9)
C25 0.0194(9) 0.0248(11) 0.0349(12) 0.0090(10) 0.0057(9) -0.0004(8)
C26 0.0239(10) 0.0187(10) 0.0241(10) 0.0010(8) 0.0023(8) 0.0029(8)
C31 0.0270(10) 0.0294(12) 0.0154(10) 0.0014(8) 0.0042(8) 0.0048(9)
C32 0.022(3) 0.025(4) 0.019(3) 0.001(3) 0.002(2) 0.000(3)
C32A 0.027(4) 0.030(5) 0.033(5) -0.007(3) 0.016(3) -0.004(3)
C33 0.032(4) 0.026(4) 0.014(3) 0.000(3) 0.008(2) 0.002(3)
C33A 0.031(4) 0.041(5) 0.030(5) -0.011(4) 0.013(3) -0.006(4)
C34 0.0428(13) 0.0381(14) 0.0201(11) 0.0079(10) 0.0076(9) -0.0015(11)
C35 0.062(4) 0.034(3) 0.028(3) 0.003(2) 0.008(3) -0.026(3)
C35A 0.039(3) 0.029(3) 0.044(3) 0.011(2) 0.015(3) 0.003(3)
C36 0.066(5) 0.030(4) 0.018(3) -0.007(2) 0.004(3) -0.013(4)
C36A 0.033(3) 0.025(3) 0.028(3) 0.001(2) 0.012(3) 0.002(3)

loop_
_atom_type_symbol
_atom_type_description
_atom_type_scat_dispersion_real
_atom_type_scat_dispersion_imag
_atom_type_scat_source
C C 0.0181 0.0091 'International Tables Vol C Tables 4.2.6.8 and 6.1.1.4'
H H 0.0000 0.0000 'International Tables Vol C Tables 4.2.6.8 and 6.1.1.4'
O O 0.0492 0.0322 'International Tables Vol C Tables 4.2.6.8 and 6.1.1.4'
S S 0.3331 0.5567 'International Tables Vol C Tables 4.2.6.8 and 6.1.1.4'
Se Se -0.7943 1.1372 'International Tables Vol C Tables 4.2.6.8 and 6.1.1.4'

loop_
_geom_angle_atom_site_label_1
_geom_angle_atom_site_label_2
_geom_angle_atom_site_label_3
_geom_angle
C2 Se1 C31 102.81(9)
O1 S1 O2 119.51(10)
O1 S1 C1 109.76(9)
O1 S1 C11 108.9(4)
O1 S1 C11A 107.3(4)
O2 S1 C1 105.87(10)
O2 S1 C11 105.4(4)
O2 S1 C11A 110.2(4)
C1 S1 C11A 103.0(4)
C11 S1 C1 106.7(5)
S1 C1 H1 117.2
C2 C1 S1 125.51(16)
C2 C1 H1 117.2
C1 C2 Se1 123.53(15)
C1 C2 C21 129.24(19)
C21 C2 Se1 107.22(13)
C12 C11 S1 118.4(7)
C12 C11 C16 122.4(10)
C16 C11 S1 119.1(8)
C12A C11A S1 119.6(7)
C16A C11A S1 119.7(8)
C16A C11A C12A 120.7(10)
C11 C12 H12 121.1
C13 C12 C11 117.8(7)
C13 C12 H12 121.1
C11A C12A H12A 120.9
C11A C12A C13A 118.1(7)
C13A C12A H12A 120.9
C12 C13 H13 119.3
C14 C13 C12 121.3(5)
C14 C13 H13 119.3
C12A C13A H13A 119.5
C12A C13A C14A 121.0(6)
C14A C13A H13A 119.5
C13 C14 H14 119.6
C13 C14 C15 120.9(7)
C15 C14 H14 119.6
C13A C14A H14A 120.3
C15A C14A C13A 119.4(6)
C15A C14A H14A 120.3
C14 C15 H15 120.3
C14 C15 C16 119.4(7)
C16 C15 H15 120.3
C14A C15A H15A 119.8
C16A C15A C14A 120.5(8)
C16A C15A H15A 119.8
C11 C16 C15 118.2(9)
C11 C16 H16 120.9
C15 C16 H16 120.9
C11A C16A H16A 119.8
C15A C16A C11A 120.3(9)
C15A C16A H16A 119.8
C22 C21 C2 118.50(18)
C26 C21 C2 120.91(18)
C26 C21 C22 120.17(18)
C21 C22 H22 120.2
C23 C22 C21 119.64(19)
C23 C22 H22 120.2
C22 C23 H23 119.9
C22 C23 C24 120.2(2)
C24 C23 H23 119.9
C23 C24 H24 119.9
C25 C24 C23 120.21(19)
C25 C24 H24 119.9
C24 C25 H25 119.9
C24 C25 C26 120.1(2)
C26 C25 H25 119.9
C21 C26 C25 119.6(2)
C21 C26 H26 120.2
C25 C26 H26 120.2
C32 C31 Se1 122.8(4)
C32 C31 C36 114.6(5)
C32A C31 Se1 117.8(4)
C36 C31 Se1 122.5(3)
C36A C31 Se1 116.3(3)
C36A C31 C32A 125.4(5)
C31 C32 H32 118.9
C31 C32 C33 122.3(8)
C33 C32 H32 118.9
C31 C32A H32A 121.4
C33A C32A C31 117.2(8)
C33A C32A H32A 121.4
C32 C33 H33 119.9
C34 C33 C32 120.2(9)
C34 C33 H33 119.9
C32A C33A H33A 119.5
C32A C33A C34 121.1(9)
C34 C33A H33A 119.5
C33 C34 H34 117.8
C33 C34 C35 124.4(6)
C33A C34 H34A 122.2
C35 C34 H34 117.8
C35A C34 C33A 115.6(6)
C35A C34 H34A 122.2
C34 C35 H35 121.5
C36 C35 C34 116.9(5)
C36 C35 H35 121.5
C34 C35A H35A 118.6
C36A C35A C34 122.8(6)
C36A C35A H35A 118.6
C31 C36 H36 119.4
C35 C36 C31 121.3(5)
C35 C36 H36 119.4
C31 C36A C35A 117.6(6)
C31 C36A H36A 121.2
C35A C36A H36A 121.2

loop_
_geom_bond_atom_site_label_1
_geom_bond_atom_site_label_2
_geom_bond_distance
Se1 C2 1.914(2)
Se1 C31 1.922(2)
S1 O1 1.4399(15)
S1 O2 1.4432(16)
S1 C1 1.758(2)
S1 C11 1.731(15)
S1 C11A 1.801(14)
C1 H1 0.9500
C1 C2 1.332(3)
C2 C21 1.491(3)
C11 C12 1.388(10)
C11 C16 1.391(9)
C11A C12A 1.385(10)
C11A C16A 1.382(9)
C12 H12 0.9500
C12 C13 1.379(8)
C12A H12A 0.9500
C12A C13A 1.388(8)
C13 H13 0.9500
C13 C14 1.374(8)
C13A H13A 0.9500
C13A C14A 1.389(8)
C14 H14 0.9500
C14 C15 1.381(7)
C14A H14A 0.9500
C14A C15A 1.372(8)
C15 H15 0.9500
C15 C16 1.406(10)
C15A H15A 0.9500
C15A C16A 1.363(10)
C16 H16 0.9500
C16A H16A 0.9500
C21 C22 1.397(3)
C21 C26 1.389(3)
C22 H22 0.9500
C22 C23 1.385(3)
C23 H23 0.9500
C23 C24 1.387(3)
C24 H24 0.9500
C24 C25 1.383(3)
C25 H25 0.9500
C25 C26 1.392(3)
C26 H26 0.9500
C31 C32 1.386(10)
C31 C32A 1.393(10)
C31 C36 1.454(8)
C31 C36A 1.318(7)
C32 H32 0.9500
C32 C33 1.392(15)
C32A H32A 0.9500
C32A C33A 1.382(15)
C33 H33 0.9500
C33 C34 1.261(12)
C33A H33A 0.9500
C33A C34 1.451(11)
C34 H34 0.9500
C34 H34A 0.9500
C34 C35 1.389(7)
C34 C35A 1.402(7)
C35 H35 0.9500
C35 C36 1.384(10)
C35A H35A 0.9500
C35A C36A 1.398(9)
C36 H36 0.9500
C36A H36A 0.9500

loop_
_geom_torsion_atom_site_label_1
_geom_torsion_atom_site_label_2
_geom_torsion_atom_site_label_3
_geom_torsion_atom_site_label_4
_geom_torsion
Se1 C2 C21 C22 91.12(19)
Se1 C2 C21 C26 -81.4(2)
Se1 C31 C32 C33 -176.6(5)
Se1 C31 C32A C33A -173.9(6)
Se1 C31 C36 C35 176.9(5)
Se1 C31 C36A C35A 173.9(4)
S1 C1 C2 Se1 173.26(11)
S1 C1 C2 C21 -8.1(3)
S1 C11 C12 C13 -179.0(9)
S1 C11 C16 C15 179.4(10)
S1 C11A C12A C13A 179.1(9)
S1 C11A C16A C15A 179.7(11)
O1 S1 C1 C2 -7.0(2)
O1 S1 C11 C12 -145.5(5)
O1 S1 C11 C16 35.7(7)
O1 S1 C11A C12A -157.1(6)
O1 S1 C11A C16A 21.6(7)
O2 S1 C1 C2 -137.24(19)
O2 S1 C11 C12 -16.2(8)
O2 S1 C11 C16 165.1(6)
O2 S1 C11A C12A -25.5(8)
O2 S1 C11A C16A 153.2(6)
C1 S1 C11 C12 96.1(7)
C1 S1 C11 C16 -82.7(7)
C1 S1 C11A C12A 87.1(7)
C1 S1 C11A C16A -94.2(6)
C1 C2 C21 C22 -87.7(3)
C1 C2 C21 C26 99.7(3)
C2 C21 C22 C23 -172.92(18)
C2 C21 C26 C25 172.79(19)
C11 S1 C1 C2 110.8(4)
C11 C12 C13 C14 0.0(5)
C11A S1 C1 C2 107.0(4)
C11A C12A C13A C14A -0.3(5)
C12 C11 C16 C15 0.7(9)
C12 C13 C14 C15 0.1(9)
C12A C11A C16A C15A -1.6(10)
C12A C13A C14A C15A 1.3(9)
C13 C14 C15 C16 0.3(11)
C13A C14A C15A C16A -2.4(11)
C14 C15 C16 C11 -0.7(11)
C14A C15A C16A C11A 2.6(12)
C16 C11 C12 C13 -0.4(5)
C16A C11A C12A C13A 0.5(5)
C21 C22 C23 C24 0.6(3)
C22 C21 C26 C25 0.4(3)
C22 C23 C24 C25 -0.9(3)
C23 C24 C25 C26 1.0(3)
C24 C25 C26 C21 -0.7(3)
C26 C21 C22 C23 -0.3(3)
C31 C32 C33 C34 3.2(11)
C31 C32A C33A C34 -2.6(12)
C32 C31 C36 C35 -0.2(9)
C32 C33 C34 C35 -7.3(10)
C32A C31 C36A C35A 2.4(8)
C32A C33A C34 C35A 7.4(10)
C33 C34 C35 C36 7.3(10)
C33A C34 C35A C36A -7.7(8)
C34 C35 C36 C31 -3.2(11)
C34 C35A C36A C31 3.1(9)
C36 C31 C32 C33 0.5(8)
C36A C31 C32A C33A -2.6(10)
